data_7103933
loop_
_publ_author_name
'Buswell, Marina'
'Fleming, Ian'

_publ_section_title
;
 The reaction of phenyldimethylsilyllithium with N-phenylpyrrolidone
;
_journal_coden_ASTM CHCOFS
_journal_issue 2
_journal_name_full
;
 Chemical Communications (Cambridge, United Kingdom)
;
_journal_page_first 202
_journal_page_last 203
_journal_paper_doi 10.1039/b210445h
_journal_year 2003
_chemical_formula_sum 'C20 H22 N2'
_chemical_formula_weight 290.40
_space_group_IT_number 43
_symmetry_cell_setting orthorhombic
_symmetry_space_group_name_Hall 'F 2 -2d'
_symmetry_space_group_name_H-M 'F d d 2'
_atom_sites_solution_hydrogens geom
_atom_sites_solution_primary direct
_atom_sites_solution_secondary difmap
_audit_creation_method SHELXL
_cell_angle_alpha 90.00
_cell_angle_beta 90.00
_cell_angle_gamma 90.00
_cell_formula_units_Z 16
_cell_length_a 24.888(5)
_cell_length_b 43.375(9)
_cell_length_c 5.6650(10)
_cell_measurement_temperature 180(2)
_cell_volume 6115.5(21)
_computing_structure_refinement 'SHELXL-93 (Sheldrick, 1993)'
_computing_structure_solution 'SHELXS-86 (Sheldrick, 1990)'
_diffrn_ambient_temperature 180(2)
_diffrn_measurement_device NoniusKappa
_diffrn_radiation_monochromator graphite
_diffrn_radiation_source 'fine-focus sealed tube'
_diffrn_radiation_type MoK\a
_diffrn_radiation_wavelength 0.71073
_diffrn_reflns_av_R_equivalents 0.1407
_diffrn_reflns_av_sigmaI/netI 0.1254
_diffrn_reflns_limit_h_max 29
_diffrn_reflns_limit_h_min -29
_diffrn_reflns_limit_k_max 49
_diffrn_reflns_limit_k_min -51
_diffrn_reflns_limit_l_max 6
_diffrn_reflns_limit_l_min -6
_diffrn_reflns_number 8482
_diffrn_reflns_theta_max 25.24
_diffrn_reflns_theta_min 1.88
_exptl_absorpt_coefficient_mu 0.074
_exptl_crystal_colour colourless
_exptl_crystal_density_diffrn 1.262
_exptl_crystal_F_000 2496
_exptl_crystal_size_max 0.16
_exptl_crystal_size_mid 0.09
_exptl_crystal_size_min 0.05
_refine_diff_density_max 0.158
_refine_diff_density_min -0.178
_refine_diff_density_rms 0.040
_refine_ls_abs_structure_details 'Flack H D (1983), Acta Cryst. A39, 876-881'
_refine_ls_abs_structure_Flack 1.91(473)
_refine_ls_extinction_method none
_refine_ls_goodness_of_fit_all 1.004
_refine_ls_goodness_of_fit_obs 1.107
_refine_ls_matrix_type full
_refine_ls_number_parameters 199
_refine_ls_number_reflns 2594
_refine_ls_number_restraints 1
_refine_ls_restrained_S_all 2.394
_refine_ls_restrained_S_obs 1.106
_refine_ls_R_factor_all 0.1165
_refine_ls_R_factor_obs 0.0531
_refine_ls_shift/esd_max -0.001
_refine_ls_shift/esd_mean 0.000
_refine_ls_structure_factor_coef Fsqd
_refine_ls_weighting_details 'w=1/[\s^2^(Fo^2^)+(0.0244P)^2^+0.0000P] where P=(Fo^2^+2Fc^2^)/3'
_refine_ls_weighting_scheme calc
_refine_ls_wR_factor_all 0.2587
_refine_ls_wR_factor_obs 0.0929
_reflns_number_observed 1638
_reflns_number_total 2600
_reflns_observed_criterion >2sigma(I)
_cod_data_source_file b210445h.txt
_cod_data_source_block if9902
_cod_depositor_comments
;
The following automatic conversions were performed:
'_symmetry_cell_setting' value 'Orthorhombic' changed to 'orthorhombic'
according to '/home/saulius/struct/CIF-dictionaries/cif_core.dic'
dictionary named 'cif_core.dic' version 2.4.1 from 2010-06-29.

Automatic conversion script
Id: cif_fix_enum 1527 2010-12-29 10:47:43Z saulius 

The following automatic conversions were performed:

'_refine_ls_weighting_scheme' value 'calc
w=1/[\s^2^(Fo^2^)+(0.0244P)^2^+0.0000P] where P=(Fo^2^+2Fc^2^)/3' was
changed to 'calc'. New tag '_refine_ls_weighting_details' was
created. The value of the new tag was set to
'w=1/[\s^2^(Fo^2^)+(0.0244P)^2^+0.0000P] where P=(Fo^2^+2Fc^2^)/3'.

Automatic conversion script
Id: cif_fix_values 3143 2015-03-26 13:38:13Z robertas 
;
_cod_original_sg_symbol_H-M Fdd2
_cod_database_code 7103933

loop_
_symmetry_equiv_pos_as_xyz
'x, y, z'
'-x, -y, z'
'x+1/4, -y+1/4, z+1/4'
'-x+1/4, y+1/4, z+1/4'
'x, y+1/2, z+1/2'
'-x, -y+1/2, z+1/2'
'x+1/4, -y+3/4, z+3/4'
'-x+1/4, y+3/4, z+3/4'
'x+1/2, y, z+1/2'
'-x+1/2, -y, z+1/2'
'x+3/4, -y+1/4, z+3/4'
'-x+3/4, y+1/4, z+3/4'
'x+1/2, y+1/2, z'
'-x+1/2, -y+1/2, z'
'x+3/4, -y+3/4, z+1/4'
'-x+3/4, y+3/4, z+1/4'

loop_
_atom_site_aniso_label
_atom_site_aniso_U_11
_atom_site_aniso_U_22
_atom_site_aniso_U_33
_atom_site_aniso_U_23
_atom_site_aniso_U_13
_atom_site_aniso_U_12
N1 0.0359(13) 0.0339(13) 0.043(2) 0.0023(12) -0.0068(13) -0.0079(11)
N2 0.052(2) 0.052(2) 0.049(2) 0.0174(15) -0.005(2) 0.0087(13)
C1 0.037(2) 0.035(2) 0.038(2) 0.002(2) 0.000(2) -0.0031(12)
C2 0.039(2) 0.0314(15) 0.036(2) -0.0034(15) -0.0024(15) -0.0016(13)
C3 0.036(2) 0.039(2) 0.043(2) 0.004(2) -0.002(2) -0.0018(14)
C4 0.042(2) 0.051(2) 0.058(3) 0.005(2) 0.008(2) -0.008(2)
C5 0.055(2) 0.046(2) 0.055(3) 0.004(2) 0.014(2) -0.011(2)
C6 0.062(2) 0.040(2) 0.048(3) 0.009(2) 0.002(2) -0.009(2)
C7 0.046(2) 0.036(2) 0.036(2) 0.000(2) -0.005(2) -0.0047(15)
C8 0.085(2) 0.047(2) 0.039(2) 0.001(2) -0.016(2) 0.016(2)
C9 0.081(2) 0.066(2) 0.075(4) 0.010(2) -0.027(2) 0.020(2)
C10 0.051(2) 0.050(2) 0.080(3) 0.000(2) -0.020(2) 0.014(2)
C11 0.041(2) 0.042(2) 0.055(3) 0.002(2) -0.008(2) 0.0047(14)
C12 0.031(2) 0.046(2) 0.048(3) 0.001(2) -0.007(2) -0.0003(14)
C13 0.041(2) 0.048(2) 0.059(3) 0.003(2) -0.013(2) -0.0071(14)
C14 0.037(2) 0.045(2) 0.055(3) 0.001(2) -0.012(2) -0.0070(14)
C15 0.0323(15) 0.036(2) 0.034(2) 0.005(2) 0.007(2) -0.0021(14)
C16 0.047(2) 0.036(2) 0.041(2) 0.003(2) 0.001(2) 0.0001(14)
C17 0.054(2) 0.050(2) 0.042(2) 0.002(2) -0.007(2) 0.006(2)
C18 0.057(2) 0.046(2) 0.053(3) 0.017(2) 0.006(2) 0.011(2)
C19 0.049(2) 0.039(2) 0.060(3) 0.006(2) 0.005(2) -0.0005(15)
C20 0.040(2) 0.041(2) 0.040(2) 0.002(2) 0.003(2) -0.0025(14)

loop_
_atom_site_label
_atom_site_type_symbol
_atom_site_fract_x
_atom_site_fract_y
_atom_site_fract_z
_atom_site_U_iso_or_equiv
_atom_site_thermal_displace_type
_atom_site_occupancy
_atom_site_calc_flag
_atom_site_refinement_flags
_atom_site_disorder_group
N1 N 0.32631(8) 0.10981(5) 0.1597(5) 0.0377(6) Uani 1 d . .
N2 N 0.33743(10) 0.02988(5) 0.5164(5) 0.0510(8) Uani 1 d . .
C1 C 0.32131(11) 0.07611(5) 0.1508(6) 0.0366(8) Uani 1 d . .
H1 H 0.31438(11) 0.06917(5) -0.0148(6) 0.044 Uiso 1 calc R .
C2 C 0.27686(11) 0.06440(6) 0.3154(6) 0.0355(8) Uani 1 d . .
C3 C 0.22532(11) 0.07655(6) 0.2964(6) 0.0395(8) Uani 1 d . .
H3 H 0.21807(11) 0.09101(6) 0.1746(6) 0.047 Uiso 1 calc R .
C4 C 0.18419(12) 0.06833(7) 0.4486(7) 0.0506(10) Uani 1 d . .
H4 H 0.14960(12) 0.07739(7) 0.4335(7) 0.061 Uiso 1 calc R .
C5 C 0.19408(13) 0.04709(6) 0.6200(7) 0.0520(10) Uani 1 d . .
H5 H 0.16614(13) 0.04139(6) 0.7256(7) 0.062 Uiso 1 calc R .
C6 C 0.24436(14) 0.03366(6) 0.6426(7) 0.0503(9) Uani 1 d . .
H6 H 0.25057(14) 0.01873(6) 0.7621(7) 0.060 Uiso 1 calc R .
C7 C 0.28621(12) 0.04213(6) 0.4887(6) 0.0393(8) Uani 1 d . .
C8 C 0.34851(13) 0.00355(7) 0.6666(7) 0.0570(10) Uani 1 d . .
H8A H 0.32511(13) -0.01410(7) 0.6253(7) 0.068 Uiso 1 calc R .
H8B H 0.34309(13) 0.00880(7) 0.8350(7) 0.068 Uiso 1 calc R .
C9 C 0.40740(14) -0.00382(8) 0.6164(8) 0.0737(13) Uani 1 d . .
H9A H 0.42874(14) -0.00275(8) 0.7637(8) 0.088 Uiso 1 calc R .
H9B H 0.41089(14) -0.02481(8) 0.5494(8) 0.088 Uiso 1 calc R .
C10 C 0.42709(13) 0.02020(7) 0.4397(7) 0.0605(11) Uani 1 d . .
H10A H 0.44706(13) 0.03688(7) 0.5206(7) 0.073 Uiso 1 calc R .
H10B H 0.45077(13) 0.01067(7) 0.3197(7) 0.073 Uiso 1 calc R .
C11 C 0.37599(12) 0.03259(6) 0.3268(7) 0.0459(9) Uani 1 d . .
H11 H 0.36511(12) 0.01842(6) 0.1960(7) 0.055 Uiso 1 calc R .
C12 C 0.37742(11) 0.06533(6) 0.2326(6) 0.0418(9) Uani 1 d . .
H12 H 0.40276(11) 0.06627(6) 0.0958(6) 0.050 Uiso 1 calc R .
C13 C 0.39343(12) 0.08988(6) 0.4131(7) 0.0492(9) Uani 1 d . .
H13A H 0.37804(12) 0.08516(6) 0.5702(7) 0.059 Uiso 1 calc R .
H13B H 0.43300(12) 0.09128(6) 0.4273(7) 0.059 Uiso 1 calc R .
C14 C 0.37024(11) 0.11955(6) 0.3153(7) 0.0458(9) Uani 1 d . .
H14A H 0.35655(11) 0.13280(6) 0.4443(7) 0.055 Uiso 1 calc R .
H14B H 0.39780(11) 0.13112(6) 0.2257(7) 0.055 Uiso 1 calc R .
C15 C 0.30320(11) 0.13033(6) 0.0034(6) 0.0344(7) Uani 1 d . .
C16 C 0.27051(11) 0.12092(6) -0.1853(6) 0.0415(8) Uani 1 d . .
H16 H 0.26248(11) 0.09968(6) -0.2056(6) 0.050 Uiso 1 calc R .
C17 C 0.24998(12) 0.14230(7) -0.3412(7) 0.0488(9) Uani 1 d . .
H17 H 0.22809(12) 0.13540(7) -0.4680(7) 0.059 Uiso 1 calc R .
C18 C 0.26023(13) 0.17324(7) -0.3186(7) 0.0519(9) Uani 1 d . .
H18 H 0.24648(13) 0.18766(7) -0.4295(7) 0.062 Uiso 1 calc R .
C19 C 0.29110(12) 0.18275(7) -0.1302(7) 0.0490(9) Uani 1 d . .
H19 H 0.29814(12) 0.20412(7) -0.1099(7) 0.059 Uiso 1 calc R .
C20 C 0.31204(11) 0.16195(6) 0.0297(6) 0.0404(8) Uani 1 d . .
H20 H 0.33271(11) 0.16923(6) 0.1593(6) 0.048 Uiso 1 calc R .

loop_
_atom_type_symbol
_atom_type_description
_atom_type_scat_dispersion_real
_atom_type_scat_dispersion_imag
_atom_type_scat_source
C C 0.0033 0.0016 'International Tables Vol C Tables 4.2.6.8 and 6.1.1.4'
H H 0.0000 0.0000 'International Tables Vol C Tables 4.2.6.8 and 6.1.1.4'
N N 0.0061 0.0033 'International Tables Vol C Tables 4.2.6.8 and 6.1.1.4'

loop_
_geom_angle_atom_site_label_1
_geom_angle_atom_site_label_2
_geom_angle_atom_site_label_3
_geom_angle
_geom_angle_site_symmetry_1
_geom_angle_site_symmetry_3
_geom_angle_publ_flag
C15 N1 C14 120.7(2) . . ?
C15 N1 C1 125.8(2) . . ?
C14 N1 C1 111.8(2) . . ?
C7 N2 C11 119.6(3) . . ?
C7 N2 C8 122.8(3) . . ?
C11 N2 C8 111.9(2) . . ?
N1 C1 C2 111.7(2) . . ?
N1 C1 C12 102.4(2) . . ?
C2 C1 C12 111.7(3) . . ?
C3 C2 C7 118.0(3) . . ?
C3 C2 C1 119.5(3) . . ?
C7 C2 C1 122.4(2) . . ?
C4 C3 C2 122.4(3) . . ?
C5 C4 C3 119.0(3) . . ?
C4 C5 C6 120.9(3) . . ?
C5 C6 C7 120.1(3) . . ?
N2 C7 C2 119.8(3) . . ?
N2 C7 C6 120.6(3) . . ?
C2 C7 C6 119.5(3) . . ?
N2 C8 C9 103.8(3) . . ?
C10 C9 C8 106.7(3) . . ?
C11 C10 C9 104.4(3) . . ?
N2 C11 C12 110.7(3) . . ?
N2 C11 C10 102.4(3) . . ?
C12 C11 C10 117.3(3) . . ?
C11 C12 C13 115.0(3) . . ?
C11 C12 C1 111.6(2) . . ?
C13 C12 C1 103.0(2) . . ?
C14 C13 C12 104.3(3) . . ?
N1 C14 C13 105.0(2) . . ?
N1 C15 C20 119.9(3) . . ?
N1 C15 C16 122.8(2) . . ?
C20 C15 C16 117.3(3) . . ?
C17 C16 C15 120.5(3) . . ?
C18 C17 C16 122.0(3) . . ?
C17 C18 C19 117.9(3) . . ?
C18 C19 C20 121.5(3) . . ?
C19 C20 C15 120.8(3) . . ?

loop_
_geom_bond_atom_site_label_1
_geom_bond_atom_site_label_2
_geom_bond_distance
_geom_bond_site_symmetry_2
_geom_bond_publ_flag
N1 C15 1.381(4) . ?
N1 C14 1.467(4) . ?
N1 C1 1.468(3) . ?
N2 C7 1.390(3) . ?
N2 C11 1.445(4) . ?
N2 C8 1.450(4) . ?
C1 C2 1.533(4) . ?
C1 C12 1.544(4) . ?
C2 C3 1.391(4) . ?
C2 C7 1.397(4) . ?
C3 C4 1.385(4) . ?
C4 C5 1.361(5) . ?
C5 C6 1.386(4) . ?
C6 C7 1.407(4) . ?
C8 C9 1.527(4) . ?
C9 C10 1.526(5) . ?
C10 C11 1.522(4) . ?
C11 C12 1.518(4) . ?
C12 C13 1.529(4) . ?
C13 C14 1.516(4) . ?
C15 C20 1.397(4) . ?
C15 C16 1.404(4) . ?
C16 C17 1.379(4) . ?
C17 C18 1.372(4) . ?
C18 C19 1.379(5) . ?
C19 C20 1.381(4) . ?
